data_2215551
loop_
_publ_author_name
'Kameshwar, Prashant M.'
'Wadawale, Amey'
'Ajgaonkar, Vishnu R.'

_publ_section_title
;
 Tris(<i>N</i>-acetylglycinato-\k^2^<i>O</i>,<i>O</i>')triaquasamarium(III)
;
_journal_coeditor_code HY2078
_journal_issue 10
_journal_name_full 'Acta Crystallographica Section E'
_journal_page_first m2598
_journal_page_last m2598
_journal_paper_doi 10.1107/S1600536807046429
_journal_volume 63
_journal_year 2007
_chemical_formula_iupac '[Sm (C4 H6 N O3)3 (H2 O)3]'
_chemical_formula_moiety 'C12 H24 N3 O12 Sm'
_chemical_formula_sum 'C12 H24 N3 O12 Sm'
_chemical_formula_weight 552.69
_chemical_name_common 'Samarium N-acetylglycinate'
_chemical_name_systematic
;
Tris(N-acetylglycinato-\k^2^O,O')triaquasamarium(III)
;
_space_group_IT_number 146
_symmetry_cell_setting trigonal
_symmetry_space_group_name_Hall 'R 3'
_symmetry_space_group_name_H-M 'R 3 :H'
_atom_sites_solution_hydrogens geom
_atom_sites_solution_primary direct
_atom_sites_solution_secondary difmap
_cell_angle_alpha 90.00
_cell_angle_beta 90.00
_cell_angle_gamma 120.00
_cell_formula_units_Z 3
_cell_length_a 16.580(4)
_cell_length_b 16.580(4)
_cell_length_c 5.9780(10)
_cell_measurement_reflns_used 25
_cell_measurement_temperature 298(2)
_cell_measurement_theta_max 16.7
_cell_measurement_theta_min 12.7
_cell_volume 1423.2(5)
_computing_cell_refinement 'WinAFC (Rigaku/MSC, 2004)'
_computing_data_collection 'WinAFC (Rigaku/MSC, 2004)'
_computing_data_reduction 'CrystalStructure (Rigaku/MSC, 2004)'
_computing_molecular_graphics 'ORTEP-3 for Windows (Farrugia, 1997)'
_computing_publication_material 'WinGX (Farrugia, 1999)'
_computing_structure_refinement 'SHELXL97 (Sheldrick, 1997)'
_computing_structure_solution 'SHELXS97 (Sheldrick, 1997)'
_diffrn_ambient_temperature 298(2)
_diffrn_measured_fraction_theta_full 0.999
_diffrn_measured_fraction_theta_max 0.999
_diffrn_measurement_device_type 'Rigaku AFC-7S'
_diffrn_measurement_method \w/2\q
_diffrn_radiation_monochromator graphite
_diffrn_radiation_source 'fine-focus sealed tube'
_diffrn_radiation_type MoK\a
_diffrn_radiation_wavelength 0.71069
_diffrn_reflns_av_R_equivalents 0.0292
_diffrn_reflns_av_sigmaI/netI 0.0266
_diffrn_reflns_limit_h_max 18
_diffrn_reflns_limit_h_min -21
_diffrn_reflns_limit_k_max 21
_diffrn_reflns_limit_k_min 0
_diffrn_reflns_limit_l_max 4
_diffrn_reflns_limit_l_min -7
_diffrn_reflns_number 1396
_diffrn_reflns_theta_full 27.51
_diffrn_reflns_theta_max 27.51
_diffrn_reflns_theta_min 3.69
_diffrn_standards_decay_% 0.55
_diffrn_standards_interval_count 150
_diffrn_standards_number 3
_exptl_absorpt_coefficient_mu 3.162
_exptl_absorpt_correction_T_max 0.5704
_exptl_absorpt_correction_T_min 0.3644
_exptl_absorpt_correction_type psi-scan
_exptl_absorpt_process_details '(North <i>et al.</i>,  1968)'
_exptl_crystal_colour colourless
_exptl_crystal_density_diffrn 1.935
_exptl_crystal_density_meas 1.932
_exptl_crystal_density_method 'flotation method'
_exptl_crystal_description needle
_exptl_crystal_F_000 825
_exptl_crystal_size_max 0.40
_exptl_crystal_size_mid 0.20
_exptl_crystal_size_min 0.20
_refine_diff_density_max 0.810
_refine_diff_density_min -1.211
_refine_ls_abs_structure_details 'Flack (1983), with 176 Friedel pairs'
_refine_ls_abs_structure_Flack -0.03(2)
_refine_ls_extinction_coef 0.0017(4)
_refine_ls_extinction_expression Fc^*^=kFc[1+0.001xFc^2^\l^3^/sin(2\q)]^-1/4^
_refine_ls_extinction_method 'SHELXL97 (Sheldrick, 1997)'
_refine_ls_goodness_of_fit_ref 1.067
_refine_ls_hydrogen_treatment mixed
_refine_ls_matrix_type full
_refine_ls_number_parameters 107
_refine_ls_number_reflns 900
_refine_ls_number_restraints 3
_refine_ls_restrained_S_all 1.065
_refine_ls_R_factor_all 0.0203
_refine_ls_R_factor_gt 0.0203
_refine_ls_shift/su_max 0.000
_refine_ls_shift/su_mean 0.000
_refine_ls_structure_factor_coef Fsqd
_refine_ls_weighting_details 'calc w = 1/[\s^2^(Fo^2^)+(0.0395P)^2^] where P=(Fo^2^+2Fc^2^)/3'
_refine_ls_weighting_scheme calc
_refine_ls_wR_factor_gt 0.0514
_refine_ls_wR_factor_ref 0.0514
_reflns_number_gt 702
_reflns_number_total 900
_reflns_threshold_expression I>2\s(I)
_cod_data_source_file hy2078.cif
_cod_data_source_block I
_cod_depositor_comments
;
The following automatic conversions were performed:
'_geom_bond_publ_flag' value 'Y' changed to 'y' according to
'/home/saulius/struct/CIF-dictionaries/cif_core.dic' dictionary named
'cif_core.dic' version 2.4.1 from 2010-06-29 (3
times).

'_geom_angle_publ_flag' value 'Y' changed to 'y' according to
'/home/saulius/struct/CIF-dictionaries/cif_core.dic' dictionary named
'cif_core.dic' version 2.4.1 from 2010-06-29 (2 times).

Automatic conversion script
Id: cif_fix_enum 1527 2010-12-29 10:47:43Z saulius 

The following automatic conversions were performed:

'_geom_bond_publ_flag' value 'Y' changed to 'y' according to
/home/saulius/struct/CIF-dictionaries/cif_core.dic dictionary named
'cif_core.dic' version 2.4.1 from 2010-06-29 (3
times).

'_geom_angle_publ_flag' value 'Y' changed to 'y' according
to /home/saulius/struct/CIF-dictionaries/cif_core.dic dictionary
named 'cif_core.dic' version 2.4.1 from 2010-06-29 (2 times).

Automatic conversion script
Id: cif_fix_values 1715 2011-07-08 13:25:40Z adriana 
;
_cod_original_sg_symbol_H-M 'R 3'
_cod_database_code 2215551
_cod_database_fobs_code 2215551

loop_
_symmetry_equiv_pos_as_xyz
'x, y, z'
'-y, x-y, z'
'-x+y, -x, z'
'x+2/3, y+1/3, z+1/3'
'-y+2/3, x-y+1/3, z+1/3'
'-x+y+2/3, -x+1/3, z+1/3'
'x+1/3, y+2/3, z+2/3'
'-y+1/3, x-y+2/3, z+2/3'
'-x+y+1/3, -x+2/3, z+2/3'

loop_
_atom_site_type_symbol
_atom_site_label
_atom_site_fract_x
_atom_site_fract_y
_atom_site_fract_z
_atom_site_U_iso_or_equiv
_atom_site_adp_type
_atom_site_calc_flag
_atom_site_refinement_flags
_atom_site_occupancy
C C4 0.7757(5) 0.6593(4) -0.1291(10) 0.0392(13) Uani d . 1
H H4C 0.7402 0.5934 -0.1548 0.059 Uiso calc R 1
H H4A 0.8165 0.6890 -0.2538 0.059 Uiso calc R 1
H H4B 0.7343 0.6836 -0.1124 0.059 Uiso calc R 1
O O2 0.9222(3) 0.8784(3) 0.3629(7) 0.0286(8) Uani d . 1
O O1 0.9998(3) 0.8499(3) 0.6168(6) 0.0296(8) Uani d . 1
C C1 0.9635(6) 0.8361(5) 0.4255(11) 0.0244(14) Uani d . 1
O O4 1.0216(3) 1.1147(4) 0.9427(7) 0.0309(9) Uani d D 1
H H1 0.938(6) 0.771(5) -0.046(13) 0.05(2) Uiso d . 1
H H2A 0.968(5) 0.716(5) 0.371(11) 0.035(17) Uiso d . 1
H H2B 1.039(5) 0.808(4) 0.214(10) 0.029(16) Uiso d . 1
H H2W 0.997(8) 1.109(9) 1.064(10) 0.11(5) Uiso d D 1
H H1W 1.051(7) 1.1708(19) 0.921(17) 0.04(3) Uiso d D 1
Sm Sm1 1.0000 1.0000 0.6673 0.01945(14) Uani d S 1
N N1 0.9221(3) 0.7447(3) 0.0689(8) 0.0284(10) Uani d . 1
O O3 0.7980(3) 0.6347(3) 0.2547(7) 0.0371(10) Uani d . 1
C C3 0.8321(4) 0.6779(3) 0.0787(9) 0.0285(11) Uani d . 1
C C2 0.9797(4) 0.7734(4) 0.2680(9) 0.0282(10) Uani d . 1

loop_
_atom_site_aniso_label
_atom_site_aniso_U_11
_atom_site_aniso_U_22
_atom_site_aniso_U_33
_atom_site_aniso_U_12
_atom_site_aniso_U_13
_atom_site_aniso_U_23
C4 0.046(3) 0.037(3) 0.031(3) 0.018(3) -0.009(3) -0.004(2)
O2 0.034(2) 0.0271(19) 0.0256(19) 0.0162(18) -0.0032(17) 0.0001(15)
O1 0.039(2) 0.032(2) 0.0205(19) 0.0195(17) -0.0054(15) -0.0001(15)
C1 0.025(3) 0.022(3) 0.021(3) 0.009(2) 0.002(2) 0.004(2)
O4 0.037(2) 0.028(2) 0.022(2) 0.011(2) 0.0082(18) -0.0022(19)
Sm1 0.02189(15) 0.02189(15) 0.01455(18) 0.01095(8) 0.000 0.000
N1 0.039(3) 0.022(2) 0.018(2) 0.0109(19) 0.0003(18) -0.0006(17)
O3 0.041(2) 0.030(2) 0.030(2) 0.0095(18) 0.0049(18) 0.0062(16)
C3 0.037(3) 0.017(2) 0.028(3) 0.011(2) 0.000(2) -0.0023(19)
C2 0.034(3) 0.024(2) 0.025(2) 0.013(2) 0.002(2) -0.001(2)

loop_
_atom_type_symbol
_atom_type_description
_atom_type_scat_dispersion_real
_atom_type_scat_dispersion_imag
_atom_type_scat_source
C C 0.0033 0.0016 'International Tables Vol C Tables 4.2.6.8 and 6.1.1.4'
H H 0.0000 0.0000 'International Tables Vol C Tables 4.2.6.8 and 6.1.1.4'
N N 0.0061 0.0033 'International Tables Vol C Tables 4.2.6.8 and 6.1.1.4'
O O 0.0106 0.0060 'International Tables Vol C Tables 4.2.6.8 and 6.1.1.4'
Sm Sm -0.1638 3.4418 'International Tables Vol C Tables 4.2.6.8 and 6.1.1.4'

loop_
_geom_angle_atom_site_label_1
_geom_angle_atom_site_label_2
_geom_angle_atom_site_label_3
_geom_angle_site_symmetry_1
_geom_angle_site_symmetry_3
_geom_angle
_geom_angle_publ_flag
C3 C4 H4C . . 109.5 ?
C3 C4 H4A . . 109.5 ?
H4C C4 H4A . . 109.5 ?
C3 C4 H4B . . 109.5 ?
H4C C4 H4B . . 109.5 ?
H4A C4 H4B . . 109.5 ?
C1 O2 Sm1 . . 91.6(4) ?
C1 O1 Sm1 . . 93.1(4) ?
O2 C1 O1 . . 120.8(6) ?
O2 C1 C2 . . 121.9(6) ?
O1 C1 C2 . . 117.1(6) ?
O2 C1 Sm1 . . 62.4(4) ?
O1 C1 Sm1 . . 60.9(3) ?
C2 C1 Sm1 . . 159.2(5) ?
Sm1 O4 H2W . . 131(9) ?
Sm1 O4 H1W . . 124(7) ?
H2W O4 H1W . . 104(10) ?
O4 Sm1 O4 . 2_765 78.2(2) y
O4 Sm1 O4 . 3_675 78.2(2) ?
O4 Sm1 O4 2_765 3_675 78.2(2) ?
O4 Sm1 O1 . 2_765 67.44(15) ?
O4 Sm1 O1 2_765 2_765 142.61(16) ?
O4 Sm1 O1 3_675 2_765 80.61(16) ?
O4 Sm1 O1 . 3_675 80.61(16) ?
O4 Sm1 O1 2_765 3_675 67.44(15) ?
O4 Sm1 O1 3_675 3_675 142.61(16) ?
O1 Sm1 O1 2_765 3_675 118.57(4) ?
O4 Sm1 O1 . . 142.61(16) y
O4 Sm1 O1 2_765 . 80.61(16) y
O4 Sm1 O1 3_675 . 67.44(15) y
O1 Sm1 O1 2_765 . 118.57(4) ?
O1 Sm1 O1 3_675 . 118.57(4) ?
O4 Sm1 O2 . . 159.32(14) y
O4 Sm1 O2 2_765 . 93.23(15) y
O4 Sm1 O2 3_675 . 118.80(14) y
O1 Sm1 O2 2_765 . 124.04(13) ?
O1 Sm1 O2 3_675 . 78.72(14) ?
O1 Sm1 O2 . . 51.42(12) y
O4 Sm1 O2 . 3_675 93.23(15) ?
O4 Sm1 O2 2_765 3_675 118.80(14) ?
O4 Sm1 O2 3_675 3_675 159.32(14) ?
O1 Sm1 O2 2_765 3_675 78.72(14) ?
O1 Sm1 O2 3_675 3_675 51.42(12) ?
O1 Sm1 O2 . 3_675 124.04(13) ?
O2 Sm1 O2 . 3_675 74.26(14) ?
O4 Sm1 O2 . 2_765 118.80(14) ?
O4 Sm1 O2 2_765 2_765 159.32(14) ?
O4 Sm1 O2 3_675 2_765 93.23(15) ?
O1 Sm1 O2 2_765 2_765 51.42(12) ?
O1 Sm1 O2 3_675 2_765 124.04(13) ?
O1 Sm1 O2 . 2_765 78.72(14) ?
O2 Sm1 O2 . 2_765 74.26(14) ?
O2 Sm1 O2 3_675 2_765 74.26(14) ?
O4 Sm1 C1 . . 166.99(15) ?
O4 Sm1 C1 2_765 . 90.7(2) ?
O4 Sm1 C1 3_675 . 92.91(19) ?
O1 Sm1 C1 2_765 . 120.94(17) ?
O1 Sm1 C1 3_675 . 101.65(19) ?
O1 Sm1 C1 . . 26.03(17) ?
O2 Sm1 C1 . . 26.05(18) ?
O2 Sm1 C1 3_675 . 98.17(17) ?
O2 Sm1 C1 2_765 . 70.74(18) ?
O4 Sm1 C1 . 3_675 90.7(2) ?
O4 Sm1 C1 2_765 3_675 92.9(2) ?
O4 Sm1 C1 3_675 3_675 166.99(15) ?
O1 Sm1 C1 2_765 3_675 101.65(19) ?
O1 Sm1 C1 3_675 3_675 26.03(17) ?
O1 Sm1 C1 . 3_675 120.94(17) ?
O2 Sm1 C1 . 3_675 70.74(18) ?
O2 Sm1 C1 3_675 3_675 26.05(18) ?
O2 Sm1 C1 2_765 3_675 98.17(17) ?
C1 Sm1 C1 . 3_675 96.75(18) ?
O4 Sm1 C1 . 2_765 92.9(2) ?
O4 Sm1 C1 2_765 2_765 166.99(16) ?
O4 Sm1 C1 3_675 2_765 90.7(2) ?
O1 Sm1 C1 2_765 2_765 26.03(17) ?
O1 Sm1 C1 3_675 2_765 120.94(17) ?
O1 Sm1 C1 . 2_765 101.65(19) ?
O2 Sm1 C1 . 2_765 98.17(17) ?
O2 Sm1 C1 3_675 2_765 70.74(18) ?
O2 Sm1 C1 2_765 2_765 26.05(18) ?
C1 Sm1 C1 . 2_765 96.75(18) ?
C1 Sm1 C1 3_675 2_765 96.75(18) ?
C3 N1 C2 . . 120.9(5) ?
C3 N1 H1 . . 115(6) ?
C2 N1 H1 . . 123(6) ?
O3 C3 N1 . . 120.8(5) ?
O3 C3 C4 . . 122.0(5) ?
N1 C3 C4 . . 117.2(5) ?
N1 C2 C1 . . 114.8(5) ?
N1 C2 H2A . . 112(4) ?
C1 C2 H2A . . 103(4) ?
N1 C2 H2B . . 104(4) ?
C1 C2 H2B . . 107(4) ?
H2A C2 H2B . . 115(6) ?

loop_
_geom_bond_atom_site_label_1
_geom_bond_atom_site_label_2
_geom_bond_site_symmetry_2
_geom_bond_distance
_geom_bond_publ_flag
C4 C3 . 1.491(8) ?
C4 H4C . 0.9600 ?
C4 H4A . 0.9600 ?
C4 H4B . 0.9600 ?
O2 C1 . 1.258(8) ?
O2 Sm1 . 2.538(4) y
O1 C1 . 1.258(9) ?
O1 Sm1 . 2.505(4) y
C1 C2 . 1.522(9) ?
C1 Sm1 . 2.863(8) ?
O4 Sm1 . 2.403(4) y
O4 H2W . 0.81(8) ?
O4 H1W . 0.82(2) ?
Sm1 O4 2_765 2.403(4) ?
Sm1 O4 3_675 2.403(4) ?
Sm1 O1 2_765 2.505(4) ?
Sm1 O1 3_675 2.505(4) ?
Sm1 O2 3_675 2.538(4) ?
Sm1 O2 2_765 2.538(4) ?
Sm1 C1 3_675 2.863(8) ?
Sm1 C1 2_765 2.863(8) ?
N1 C3 . 1.342(7) ?
N1 C2 . 1.450(7) ?
N1 H1 . 0.79(7) ?
O3 C3 . 1.239(6) ?
C2 H2A . 1.06(7) ?
C2 H2B . 0.91(6) ?

loop_
_geom_torsion_atom_site_label_1
_geom_torsion_atom_site_label_2
_geom_torsion_atom_site_label_3
_geom_torsion_atom_site_label_4
_geom_torsion_site_symmetry_4
_geom_torsion
Sm1 O2 C1 O1 . 17.9(7)
Sm1 O2 C1 C2 . -156.5(6)
Sm1 O1 C1 O2 . -18.1(7)
Sm1 O1 C1 C2 . 156.5(5)
C1 O1 Sm1 O4 . 167.7(4)
C1 O1 Sm1 O4 2_765 111.6(5)
C1 O1 Sm1 O4 3_675 -167.4(4)
C1 O1 Sm1 O1 2_765 -102.7(4)
C1 O1 Sm1 O1 3_675 53.8(4)
C1 O1 Sm1 O2 . 9.7(4)
C1 O1 Sm1 O2 3_675 -7.0(4)
C1 O1 Sm1 O2 2_765 -69.0(4)
C1 O1 Sm1 C1 3_675 23.8(5)
C1 O1 Sm1 C1 2_765 -81.5(5)
C1 O2 Sm1 O4 . -149.6(4)
C1 O2 Sm1 O4 2_765 -85.0(4)
C1 O2 Sm1 O4 3_675 -6.7(5)
C1 O2 Sm1 O1 2_765 91.8(4)
C1 O2 Sm1 O1 3_675 -151.3(4)
C1 O2 Sm1 O1 . -9.7(4)
C1 O2 Sm1 O2 3_675 155.9(4)
C1 O2 Sm1 O2 2_765 78.2(5)
C1 O2 Sm1 C1 3_675 -177.0(4)
C1 O2 Sm1 C1 2_765 88.7(3)
O2 C1 Sm1 O4 . 127.5(8)
O1 C1 Sm1 O4 . -34.9(12)
C2 C1 Sm1 O4 . -125.0(12)
O2 C1 Sm1 O4 2_765 95.9(4)
O1 C1 Sm1 O4 2_765 -66.6(4)
C2 C1 Sm1 O4 2_765 -156.7(13)
O2 C1 Sm1 O4 3_675 174.1(5)
O1 C1 Sm1 O4 3_675 11.7(4)
C2 C1 Sm1 O4 3_675 -78.4(13)
O2 C1 Sm1 O1 2_765 -105.1(4)
O1 C1 Sm1 O1 2_765 92.5(3)
C2 C1 Sm1 O1 2_765 2.4(14)
O2 C1 Sm1 O1 3_675 28.8(4)
O1 C1 Sm1 O1 3_675 -133.7(4)
C2 C1 Sm1 O1 3_675 136.2(13)
O2 C1 Sm1 O1 . 162.5(7)
C2 C1 Sm1 O1 . -90.1(14)
O1 C1 Sm1 O2 . -162.5(7)
C2 C1 Sm1 O2 . 107.4(14)
O2 C1 Sm1 O2 3_675 -23.4(4)
O1 C1 Sm1 O2 3_675 174.2(4)
C2 C1 Sm1 O2 3_675 84.1(13)
O2 C1 Sm1 O2 2_765 -93.5(5)
O1 C1 Sm1 O2 2_765 104.1(4)
C2 C1 Sm1 O2 2_765 14.0(13)
O2 C1 Sm1 C1 3_675 2.9(4)
O1 C1 Sm1 C1 3_675 -159.6(4)
C2 C1 Sm1 C1 3_675 110.3(12)
O2 C1 Sm1 C1 2_765 -94.8(3)
O1 C1 Sm1 C1 2_765 102.8(5)
C2 C1 Sm1 C1 2_765 12.7(14)
C2 N1 C3 O3 . -5.1(8)
C2 N1 C3 C4 . 174.2(5)
C3 N1 C2 C1 . -76.6(7)
O2 C1 C2 N1 . -17.3(9)
O1 C1 C2 N1 . 168.2(6)
Sm1 C1 C2 N1 . -112.9(13)
